data_4130076
loop_
_publ_author_name
'Gonsales, Stella A.'
'Kubo, Tomohiro'
'Flint, Madison K.'
'Abboud, Khalil A.'
'Sumerlin, Brent S.'
'Veige, Adam S.'

_publ_section_title
;
 Highly Tactic Cyclic Polynorbornene: Stereoselective Ring Expansion
 Metathesis Polymerization of Norbornene Catalyzed by a New Tethered
 Tungsten-Alkylidene Catalyst.
;
_journal_issue 15
_journal_name_full 'Journal of the American Chemical Society'
_journal_page_first 4996
_journal_page_last 4999
_journal_paper_doi 10.1021/jacs.6b00014
_journal_volume 138
_journal_year 2016
_chemical_formula_moiety 'C36 H44 O5 W1, C6 H6'
_chemical_formula_sum 'C42 H50 O5 W'
_chemical_formula_weight 818.67
_space_group_crystal_system triclinic
_space_group_IT_number 2
_space_group_name_Hall '-P 1'
_space_group_name_H-M_alt 'P -1'
_atom_sites_solution_hydrogens geom
_audit_creation_method SHELXL-2014/6
_audit_update_record
;
2015-06-01 # Formatted by publCIF

;
_cell_angle_alpha 82.8305(10)
_cell_angle_beta 83.6334(10)
_cell_angle_gamma 83.687(1)
_cell_formula_units_Z 2
_cell_length_a 10.6056(7)
_cell_length_b 11.5564(8)
_cell_length_c 15.585(1)
_cell_measurement_reflns_used 9317
_cell_measurement_temperature 200(2)
_cell_measurement_theta_max 28.0
_cell_measurement_theta_min 2.0
_cell_volume 1874.5(2)
_computing_cell_refinement 'Bruker APEX2 (Bruker, 2014)'
_computing_data_collection 'Bruker APEX2 (Bruker, 2014)'
_computing_data_reduction 'Bruker SAINT (Bruker, 2014)'
_computing_molecular_graphics 'SHELXTL-2014 (Bruker, 2014)'
_computing_publication_material 'SHELXTL-2014 (Bruker, 2014)'
_computing_structure_refinement 'SHELXTL-2014 (Bruker, 2014)'
_computing_structure_solution 'SHELXTL-2014 (Bruker, 2014)'
_diffrn_ambient_temperature 200(2)
_diffrn_measured_fraction_theta_full 1.000
_diffrn_measured_fraction_theta_max 1.000
_diffrn_measurement_device_type 'Bruker APEX-II DUO'
_diffrn_measurement_method 'phi and omega scans'
_diffrn_radiation_type MoK\a
_diffrn_radiation_wavelength 0.71073
_diffrn_reflns_av_R_equivalents 0.0422
_diffrn_reflns_av_unetI/netI 0.0209
_diffrn_reflns_Laue_measured_fraction_full 1.000
_diffrn_reflns_Laue_measured_fraction_max 1.000
_diffrn_reflns_limit_h_max 13
_diffrn_reflns_limit_h_min -13
_diffrn_reflns_limit_k_max 15
_diffrn_reflns_limit_k_min -15
_diffrn_reflns_limit_l_max 20
_diffrn_reflns_limit_l_min -20
_diffrn_reflns_number 44174
_diffrn_reflns_point_group_measured_fraction_full 1.000
_diffrn_reflns_point_group_measured_fraction_max 1.000
_diffrn_reflns_theta_full 25.242
_diffrn_reflns_theta_max 27.500
_diffrn_reflns_theta_min 1.323
_diffrn_source 'fine-focus sealed tube'
_exptl_absorpt_coefficient_mu 3.124
_exptl_absorpt_correction_T_max 0.8417
_exptl_absorpt_correction_T_min 0.5038
_exptl_absorpt_correction_type analytical
_exptl_absorpt_process_details 'based on measured indexed crystal faces, Bruker SHELXTL2014 (Sheldrick, 2014)'
_exptl_crystal_colour yellow
_exptl_crystal_density_diffrn 1.450
_exptl_crystal_description plates
_exptl_crystal_F_000 832
_exptl_crystal_size_max 0.399
_exptl_crystal_size_mid 0.205
_exptl_crystal_size_min 0.112
_refine_diff_density_max 1.174
_refine_diff_density_min -1.123
_refine_diff_density_rms 0.079
_refine_ls_extinction_method none
_refine_ls_goodness_of_fit_ref 1.090
_refine_ls_hydrogen_treatment constr
_refine_ls_matrix_type full
_refine_ls_number_parameters 422
_refine_ls_number_reflns 8614
_refine_ls_number_restraints 0
_refine_ls_restrained_S_all 1.090
_refine_ls_R_factor_all 0.0208
_refine_ls_R_factor_gt 0.0200
_refine_ls_shift/su_max 0.007
_refine_ls_shift/su_mean 0.000
_refine_ls_structure_factor_coef Fsqd
_refine_ls_weighting_details 'w=1/[\s^2^(Fo^2^)+(0.0280P)^2^+1.1781P] where P=(Fo^2^+2Fc^2^)/3'
_refine_ls_weighting_scheme calc
_refine_ls_wR_factor_gt 0.0518
_refine_ls_wR_factor_ref 0.0523
_reflns_Friedel_coverage 0.000
_reflns_number_gt 8331
_reflns_number_total 8614
_reflns_threshold_expression 'I > 2\s(I)'
_cod_data_source_file ja6b00014_si_001.cif
_cod_data_source_block stella5
_cod_database_code 4130076
_shelx_space_group_comment
; 
The symmetry employed for this shelxl refinement is uniquely defined 
by the following loop, which should always be used as a source of 
symmetry information in preference to the above space-group names. 
They are only intended as comments. 
;
_shelx_estimated_absorpt_t_min 0.369
_shelx_estimated_absorpt_t_max 0.721
_shelxl_version_number 2014/6

loop_
_space_group_symop_operation_xyz
'x, y, z'
'-x, -y, -z'

loop_
_atom_site_label
_atom_site_type_symbol
_atom_site_fract_x
_atom_site_fract_y
_atom_site_fract_z
_atom_site_U_iso_or_equiv
_atom_site_adp_type
_atom_site_occupancy
_atom_site_site_symmetry_order
_atom_site_calc_flag
_atom_site_refinement_flags_posn
_atom_site_refinement_flags_adp
_atom_site_refinement_flags_occupancy
_atom_site_disorder_assembly
_atom_site_disorder_group
W1 W 0.60887(2) 0.78986(2) 0.22149(2) 0.02280(3) Uani 1 1 d . . . . .
O1 O 0.73118(13) 0.65319(13) 0.24074(9) 0.0255(3) Uani 1 1 d . . . . .
O2 O 0.52725(14) 0.93606(13) 0.26115(10) 0.0275(3) Uani 1 1 d . . . . .
O3 O 0.33665(17) 0.62490(18) 0.35923(11) 0.0428(4) Uani 1 1 d . . . . .
O4 O 0.63443(15) 0.82582(15) 0.11261(10) 0.0330(3) Uani 1 1 d . . . . .
O5 O 0.77012(15) 0.86319(15) 0.27495(12) 0.0352(3) Uani 1 1 d . . . . .
C1 C 0.71753(19) 0.54091(19) 0.27640(13) 0.0251(4) Uani 1 1 d . . . . .
C2 C 0.6573(2) 0.52244(19) 0.36158(13) 0.0269(4) Uani 1 1 d . . . . .
C3 C 0.6426(2) 0.4090(2) 0.40025(15) 0.0361(5) Uani 1 1 d . . . . .
H3A H 0.6036 0.3959 0.4580 0.043 Uiso 1 1 calc R U . . .
C4 C 0.6852(3) 0.3154(2) 0.35412(17) 0.0419(6) Uani 1 1 d . . . . .
H4A H 0.6716 0.2380 0.3791 0.050 Uiso 1 1 calc R U . . .
C5 C 0.7478(2) 0.3342(2) 0.27130(17) 0.0378(5) Uani 1 1 d . . . . .
H5A H 0.7780 0.2685 0.2412 0.045 Uiso 1 1 calc R U . . .
C6 C 0.7683(2) 0.4463(2) 0.23053(14) 0.0291(4) Uani 1 1 d . . . . .
C7 C 0.8466(2) 0.4635(2) 0.14158(15) 0.0356(5) Uani 1 1 d . . . . .
C8 C 0.7671(3) 0.5364(3) 0.07392(16) 0.0498(7) Uani 1 1 d . . . . .
H8A H 0.6895 0.4990 0.0706 0.075 Uiso 1 1 calc R U . . .
H8B H 0.8171 0.5412 0.0170 0.075 Uiso 1 1 calc R U . . .
H8C H 0.7441 0.6154 0.0908 0.075 Uiso 1 1 calc R U . . .
C9 C 0.9650(3) 0.5245(3) 0.1517(2) 0.0521(7) Uani 1 1 d . . . . .
H9A H 1.0120 0.4796 0.1977 0.078 Uiso 1 1 calc R U . . .
H9B H 0.9384 0.6038 0.1672 0.078 Uiso 1 1 calc R U . . .
H9C H 1.0200 0.5289 0.0968 0.078 Uiso 1 1 calc R U . . .
C10 C 0.8919(3) 0.3461(3) 0.1069(2) 0.0541(7) Uani 1 1 d . . . . .
H10A H 0.8179 0.3065 0.0984 0.081 Uiso 1 1 calc R U . . .
H10B H 0.9429 0.2968 0.1487 0.081 Uiso 1 1 calc R U . . .
H10C H 0.9440 0.3599 0.0513 0.081 Uiso 1 1 calc R U . . .
C11 C 0.41583(19) 0.96624(18) 0.30799(14) 0.0269(4) Uani 1 1 d . . . . .
C12 C 0.3900(2) 0.9043(2) 0.39068(14) 0.0285(4) Uani 1 1 d . . . . .
C13 C 0.2772(2) 0.9346(2) 0.44154(16) 0.0361(5) Uani 1 1 d . . . . .
H13A H 0.2593 0.8933 0.4974 0.043 Uiso 1 1 calc R U . . .
C14 C 0.1916(2) 1.0250(2) 0.41026(18) 0.0406(5) Uani 1 1 d . . . . .
H14A H 0.1139 1.0447 0.4442 0.049 Uiso 1 1 calc R U . . .
C15 C 0.2191(2) 1.0865(2) 0.32960(18) 0.0383(5) Uani 1 1 d . . . . .
H15A H 0.1595 1.1489 0.3097 0.046 Uiso 1 1 calc R U . . .
C16 C 0.3309(2) 1.0608(2) 0.27593(15) 0.0318(4) Uani 1 1 d . . . . .
C17 C 0.3606(2) 1.1339(2) 0.18795(18) 0.0393(5) Uani 1 1 d . . . . .
C18 C 0.3801(4) 1.0561(3) 0.11399(18) 0.0560(8) Uani 1 1 d . . . . .
H18A H 0.4561 1.0007 0.1211 0.084 Uiso 1 1 calc R U . . .
H18B H 0.3913 1.1051 0.0582 0.084 Uiso 1 1 calc R U . . .
H18C H 0.3054 1.0127 0.1154 0.084 Uiso 1 1 calc R U . . .
C19 C 0.4810(3) 1.1964(3) 0.1903(2) 0.0539(7) Uani 1 1 d . . . . .
H19A H 0.5536 1.1378 0.2003 0.081 Uiso 1 1 calc R U . . .
H19B H 0.4674 1.2466 0.2374 0.081 Uiso 1 1 calc R U . . .
H19C H 0.4986 1.2444 0.1347 0.081 Uiso 1 1 calc R U . . .
C20 C 0.2521(3) 1.2290(3) 0.1677(3) 0.0624(9) Uani 1 1 d . . . . .
H20A H 0.2384 1.2813 0.2135 0.094 Uiso 1 1 calc R U . . .
H20B H 0.1738 1.1923 0.1650 0.094 Uiso 1 1 calc R U . . .
H20C H 0.2746 1.2743 0.1117 0.094 Uiso 1 1 calc R U . . .
C21 C 0.45703(18) 0.70638(18) 0.23000(13) 0.0239(4) Uani 1 1 d . . . . .
C22 C 0.42691(19) 0.67520(19) 0.32355(13) 0.0260(4) Uani 1 1 d . . . . .
C23 C 0.51874(19) 0.70911(19) 0.38328(12) 0.0246(4) Uani 1 1 d . . . . .
C24 C 0.6169(2) 0.62582(19) 0.40980(13) 0.0267(4) Uani 1 1 d . . . . .
C25 C 0.6781(2) 0.6416(2) 0.48160(15) 0.0352(5) Uani 1 1 d . . . . .
H25A H 0.7437 0.5848 0.5011 0.042 Uiso 1 1 calc R U . . .
C26 C 0.6433(3) 0.7401(2) 0.52441(15) 0.0393(5) Uani 1 1 d . . . . .
H26A H 0.6834 0.7491 0.5744 0.047 Uiso 1 1 calc R U . . .
C27 C 0.5506(2) 0.8258(2) 0.49518(14) 0.0341(5) Uani 1 1 d . . . . .
H27A H 0.5306 0.8945 0.5236 0.041 Uiso 1 1 calc R U . . .
C28 C 0.4869(2) 0.81140(19) 0.42440(13) 0.0276(4) Uani 1 1 d . . . . .
C29 C 0.3720(2) 0.6687(2) 0.16731(14) 0.0307(4) Uani 1 1 d . . . . .
C30 C 0.3768(3) 0.5340(2) 0.17916(19) 0.0477(7) Uani 1 1 d . . . . .
H30A H 0.3451 0.5072 0.2390 0.072 Uiso 1 1 calc R U . . .
H30B H 0.4650 0.5003 0.1672 0.072 Uiso 1 1 calc R U . . .
H30C H 0.3234 0.5089 0.1388 0.072 Uiso 1 1 calc R U . . .
C31 C 0.4152(3) 0.7088(3) 0.07225(15) 0.0415(6) Uani 1 1 d . . . . .
H31A H 0.3579 0.6836 0.0346 0.062 Uiso 1 1 calc R U . . .
H31B H 0.5023 0.6742 0.0576 0.062 Uiso 1 1 calc R U . . .
H31C H 0.4131 0.7945 0.0638 0.062 Uiso 1 1 calc R U . . .
C32 C 0.2342(2) 0.7231(3) 0.18816(19) 0.0462(6) Uani 1 1 d . . . . .
H32A H 0.2036 0.6955 0.2481 0.069 Uiso 1 1 calc R U . . .
H32B H 0.1791 0.6995 0.1482 0.069 Uiso 1 1 calc R U . . .
H32C H 0.2324 0.8087 0.1814 0.069 Uiso 1 1 calc R U . . .
C33 C 0.8855(4) 0.7944(4) 0.3070(4) 0.0319(11) Uiso 0.566(10) 1 d . . P A 1
H33A H 0.8619 0.7274 0.3496 0.038 Uiso 0.566(10) 1 calc R U P A 1
H33B H 0.9424 0.7642 0.2583 0.038 Uiso 0.566(10) 1 calc R U P A 1
C34 C 0.9485(5) 0.8780(5) 0.3487(4) 0.0401(12) Uiso 0.566(10) 1 d . . P A 1
H34A H 1.0412 0.8550 0.3495 0.048 Uiso 0.566(10) 1 calc R U P A 1
H34B H 0.9094 0.8864 0.4085 0.048 Uiso 0.566(10) 1 calc R U P A 1
C35 C 0.9189(6) 0.9979(5) 0.2819(5) 0.0526(15) Uiso 0.566(10) 1 d . . P A 1
H35A H 0.9277 1.0693 0.3090 0.063 Uiso 0.566(10) 1 calc R U P A 1
H35B H 0.9753 0.9974 0.2269 0.063 Uiso 0.566(10) 1 calc R U P A 1
C36 C 0.7823(5) 0.9883(4) 0.2678(4) 0.0407(12) Uiso 0.566(10) 1 d . . P A 1
H36A H 0.7233 1.0256 0.3124 0.049 Uiso 0.566(10) 1 calc R U P A 1
H36B H 0.7631 1.0266 0.2096 0.049 Uiso 0.566(10) 1 calc R U P A 1
C33' C 0.8998(7) 0.8078(7) 0.2795(6) 0.0409(17) Uiso 0.434(10) 1 d . . P A 2
H33C H 0.9394 0.7918 0.2210 0.049 Uiso 0.434(10) 1 calc R U P A 2
H33D H 0.9004 0.7331 0.3182 0.049 Uiso 0.434(10) 1 calc R U P A 2
C34' C 0.9697(10) 0.8943(9) 0.3153(8) 0.067(2) Uiso 0.434(10) 1 d . . P A 2
H34C H 0.9951 0.8612 0.3732 0.080 Uiso 0.434(10) 1 calc R U P A 2
H34D H 1.0481 0.9093 0.2765 0.080 Uiso 0.434(10) 1 calc R U P A 2
C35' C 0.8948(6) 0.9967(6) 0.3221(5) 0.0400(16) Uiso 0.434(10) 1 d . . P A 2
H35C H 0.9293 1.0594 0.2798 0.048 Uiso 0.434(10) 1 calc R U P A 2
H35D H 0.8940 1.0199 0.3812 0.048 Uiso 0.434(10) 1 calc R U P A 2
C36' C 0.7613(5) 0.9814(5) 0.3046(5) 0.0316(14) Uiso 0.434(10) 1 d . . P A 2
H36C H 0.7019 0.9859 0.3580 0.038 Uiso 0.434(10) 1 calc R U P A 2
H36D H 0.7314 1.0425 0.2590 0.038 Uiso 0.434(10) 1 calc R U P A 2
C37 C 0.9468(11) 0.8966(7) 0.0299(4) 0.0545(18) Uiso 0.555(14) 1 d . . P B 1
H37A H 0.9118 0.8246 0.0497 0.065 Uiso 0.555(14) 1 calc R U P B 1
C38 C 0.8693(6) 0.9984(10) 0.0235(4) 0.0466(16) Uiso 0.555(14) 1 d . . P B 1
H38A H 0.7803 0.9986 0.0398 0.056 Uiso 0.555(14) 1 calc R U P B 1
C39 C 0.9222(9) 1.1024(7) -0.0073(4) 0.0512(17) Uiso 0.555(14) 1 d . . P B 1
H39A H 0.8684 1.1737 -0.0130 0.061 Uiso 0.555(14) 1 calc R U P B 1
C37' C 1.0069(14) 0.8812(7) 0.0257(5) 0.054(2) Uiso 0.445(14) 1 d . . P B 2
H37B H 1.0101 0.7996 0.0443 0.064 Uiso 0.445(14) 1 calc R U P B 2
C38' C 0.8919(10) 0.9489(13) 0.0273(5) 0.053(2) Uiso 0.445(14) 1 d . . P B 2
H38B H 0.8160 0.9124 0.0458 0.063 Uiso 0.445(14) 1 calc R U P B 2
C39' C 0.8833(10) 1.0676(11) 0.0029(6) 0.055(2) Uiso 0.445(14) 1 d . . P B 2
H39B H 0.8031 1.1132 0.0057 0.066 Uiso 0.445(14) 1 calc R U P B 2
C40 C 0.0464(4) 0.5462(4) 0.4229(2) 0.0408(11) Uiso 0.5 1 d G . P C -1
H40A H 0.0783 0.5679 0.3644 0.049 Uiso 0.5 1 calc R U P C -1
C41 C 0.0660(4) 0.6132(3) 0.4875(3) 0.0517(14) Uiso 0.5 1 d G . P C -1
H41A H 0.1113 0.6806 0.4731 0.062 Uiso 0.5 1 calc R U P C -1
C42 C 0.0194(4) 0.5815(4) 0.5732(2) 0.0533(14) Uiso 0.5 1 d G . P C -1
H42A H 0.0328 0.6273 0.6173 0.064 Uiso 0.5 1 calc R U P C -1
C43 C -0.0468(4) 0.4829(4) 0.5942(2) 0.0464(13) Uiso 0.5 1 d G . P C -1
H43A H -0.0787 0.4612 0.6528 0.056 Uiso 0.5 1 calc R U P C -1
C44 C -0.0664(4) 0.4159(3) 0.5296(3) 0.0445(12) Uiso 0.5 1 d G . P C -1
H44A H -0.1117 0.3485 0.5440 0.053 Uiso 0.5 1 calc R U P C -1
C45 C -0.0198(4) 0.4476(3) 0.4440(2) 0.0478(13) Uiso 0.5 1 d G . P C -1
H45A H -0.0332 0.4018 0.3998 0.057 Uiso 0.5 1 calc R U P C -1

loop_
_atom_site_aniso_label
_atom_site_aniso_U_11
_atom_site_aniso_U_22
_atom_site_aniso_U_33
_atom_site_aniso_U_23
_atom_site_aniso_U_13
_atom_site_aniso_U_12
W1 0.02311(5) 0.02466(5) 0.02058(5) 0.00223(3) -0.00348(3) -0.00624(3)
O1 0.0239(6) 0.0256(7) 0.0260(7) 0.0008(6) -0.0008(5) -0.0038(5)
O2 0.0269(7) 0.0247(7) 0.0309(7) 0.0004(6) -0.0053(6) -0.0041(6)
O3 0.0386(9) 0.0599(12) 0.0317(8) 0.0020(8) 0.0000(7) -0.0235(8)
O4 0.0354(8) 0.0382(9) 0.0240(7) 0.0062(6) -0.0033(6) -0.0079(7)
O5 0.0281(7) 0.0315(8) 0.0489(9) -0.0057(7) -0.0135(7) -0.0047(6)
C1 0.0232(9) 0.027(1) 0.0249(9) 0.0010(8) -0.0043(7) -0.0037(7)
C2 0.0277(9) 0.0279(10) 0.0243(9) -0.0006(8) -0.0032(7) -0.0019(8)
C3 0.0431(12) 0.0326(12) 0.0291(10) 0.0046(9) 0.0021(9) -0.0034(10)
C4 0.0544(15) 0.0253(11) 0.0425(13) 0.0051(10) 0.0013(11) -0.004(1)
C5 0.0430(13) 0.0298(12) 0.0398(12) -0.0072(10) -0.0006(10) -0.0004(10)
C6 0.0276(10) 0.0313(11) 0.0277(10) -0.0027(8) -0.0030(8) -0.0004(8)
C7 0.0356(11) 0.0391(13) 0.0301(11) -0.0061(9) 0.0032(9) 0.0018(9)
C8 0.0582(16) 0.0591(18) 0.0270(11) -0.0050(11) 0.0009(11) 0.0122(14)
C9 0.0369(13) 0.066(2) 0.0514(16) -0.0090(14) 0.0132(12) -0.0096(13)
C10 0.0634(18) 0.0488(17) 0.0452(15) -0.0137(13) 0.0129(13) 0.0074(14)
C11 0.0267(9) 0.0245(10) 0.0315(10) -0.0040(8) -0.0079(8) -0.0056(8)
C12 0.0299(10) 0.0265(10) 0.0307(10) -0.0049(8) -0.0068(8) -0.0037(8)
C13 0.0348(11) 0.0408(13) 0.0336(11) -0.0088(10) -0.0025(9) -0.004(1)
C14 0.0297(11) 0.0456(14) 0.0482(14) -0.0150(11) -0.0048(10) 0.0003(10)
C15 0.0317(11) 0.0331(12) 0.0530(14) -0.0102(11) -0.0157(10) 0.0018(9)
C16 0.0312(10) 0.0268(11) 0.0401(12) -0.0042(9) -0.0131(9) -0.0046(8)
C17 0.0417(13) 0.0280(12) 0.0485(14) 0.0066(10) -0.0186(11) -0.0029(10)
C18 0.086(2) 0.0443(16) 0.0386(14) 0.0065(12) -0.0244(14) -0.0023(15)
C19 0.0516(16) 0.0400(15) 0.0692(19) 0.0161(14) -0.0168(14) -0.0153(13)
C20 0.0554(18) 0.0465(17) 0.080(2) 0.0192(16) -0.0235(16) 0.0060(14)
C21 0.0233(9) 0.0243(10) 0.0242(9) 0.0000(7) -0.0039(7) -0.0043(7)
C22 0.0253(9) 0.0275(10) 0.0253(9) -0.0010(8) -0.0026(7) -0.0058(8)
C23 0.0270(9) 0.0275(10) 0.0191(8) 0.0011(7) -0.0015(7) -0.0065(8)
C24 0.0292(10) 0.0289(10) 0.0211(9) 0.0013(8) -0.0018(7) -0.0050(8)
C25 0.0390(12) 0.0375(12) 0.0291(10) -0.0005(9) -0.0121(9) 0.0009(9)
C26 0.0510(14) 0.0398(13) 0.0304(11) -0.0045(10) -0.0185(10) -0.0042(11)
C27 0.0459(13) 0.0297(11) 0.0287(10) -0.0058(9) -0.0090(9) -0.0049(9)
C28 0.0307(10) 0.0282(10) 0.0235(9) 0.0009(8) -0.0035(8) -0.0056(8)
C29 0.0307(10) 0.0348(12) 0.0291(10) -0.0023(9) -0.0099(8) -0.0090(9)
C30 0.0663(18) 0.0377(14) 0.0450(14) -0.0068(11) -0.0162(13) -0.0182(13)
C31 0.0469(14) 0.0535(16) 0.0280(11) -0.0026(10) -0.0136(10) -0.0141(12)
C32 0.0294(11) 0.0595(18) 0.0499(15) 0.0048(13) -0.0147(10) -0.0079(11)

loop_
_atom_type_symbol
_atom_type_description
_atom_type_scat_dispersion_real
_atom_type_scat_dispersion_imag
_atom_type_scat_source
C C 0.0033 0.0016 'International Tables Vol C Tables 4.2.6.8 and 6.1.1.4'
H H 0.0000 0.0000 'International Tables Vol C Tables 4.2.6.8 and 6.1.1.4'
O O 0.0106 0.0060 'International Tables Vol C Tables 4.2.6.8 and 6.1.1.4'
W W -0.8490 6.8722 'International Tables Vol C Tables 4.2.6.8 and 6.1.1.4'

loop_
_geom_angle_atom_site_label_1
_geom_angle_atom_site_label_2
_geom_angle_atom_site_label_3
_geom_angle
_geom_angle_site_symmetry_1
_geom_angle_site_symmetry_3
O4 W1 O1 102.02(7) . .
O4 W1 C21 101.28(8) . .
O1 W1 C21 97.27(7) . .
O4 W1 O2 102.48(7) . .
O1 W1 O2 147.84(6) . .
C21 W1 O2 98.02(7) . .
O4 W1 O5 103.96(7) . .
O1 W1 O5 76.94(6) . .
C21 W1 O5 154.75(8) . .
O2 W1 O5 77.18(6) . .
C1 O1 W1 132.33(12) . .
C11 O2 W1 134.17(13) . .
C36 O5 C33 110.9(3) . .
C33' O5 C36' 109.2(4) . .
C36 O5 W1 122.3(2) . .
C33' O5 W1 126.3(3) . .
C33 O5 W1 126.0(2) . .
C36' O5 W1 124.3(2) . .
O1 C1 C6 120.37(18) . .
O1 C1 C2 118.32(19) . .
C6 C1 C2 121.2(2) . .
C3 C2 C1 119.9(2) . .
C3 C2 C24 121.47(19) . .
C1 C2 C24 118.58(19) . .
C4 C3 C2 119.6(2) . .
C4 C3 H3A 120.2 . .
C2 C3 H3A 120.2 . .
C3 C4 C5 120.1(2) . .
C3 C4 H4A 119.9 . .
C5 C4 H4A 119.9 . .
C4 C5 C6 122.5(2) . .
C4 C5 H5A 118.8 . .
C6 C5 H5A 118.8 . .
C5 C6 C1 116.5(2) . .
C5 C6 C7 121.1(2) . .
C1 C6 C7 122.3(2) . .
C10 C7 C8 107.1(2) . .
C10 C7 C6 111.5(2) . .
C8 C7 C6 111.14(19) . .
C10 C7 C9 108.0(2) . .
C8 C7 C9 110.3(2) . .
C6 C7 C9 108.7(2) . .
C7 C8 H8A 109.5 . .
C7 C8 H8B 109.5 . .
H8A C8 H8B 109.5 . .
C7 C8 H8C 109.5 . .
H8A C8 H8C 109.5 . .
H8B C8 H8C 109.5 . .
C7 C9 H9A 109.5 . .
C7 C9 H9B 109.5 . .
H9A C9 H9B 109.5 . .
C7 C9 H9C 109.5 . .
H9A C9 H9C 109.5 . .
H9B C9 H9C 109.5 . .
C7 C10 H10A 109.5 . .
C7 C10 H10B 109.5 . .
H10A C10 H10B 109.5 . .
C7 C10 H10C 109.5 . .
H10A C10 H10C 109.5 . .
H10B C10 H10C 109.5 . .
O2 C11 C12 118.10(19) . .
O2 C11 C16 120.59(19) . .
C12 C11 C16 121.3(2) . .
C13 C12 C11 119.7(2) . .
C13 C12 C28 120.9(2) . .
C11 C12 C28 119.28(19) . .
C14 C13 C12 119.8(2) . .
C14 C13 H13A 120.1 . .
C12 C13 H13A 120.1 . .
C15 C14 C13 120.0(2) . .
C15 C14 H14A 120.0 . .
C13 C14 H14A 120.0 . .
C14 C15 C16 122.8(2) . .
C14 C15 H15A 118.6 . .
C16 C15 H15A 118.6 . .
C15 C16 C11 116.4(2) . .
C15 C16 C17 121.4(2) . .
C11 C16 C17 122.2(2) . .
C18 C17 C20 107.5(2) . .
C18 C17 C16 110.8(2) . .
C20 C17 C16 111.7(2) . .
C18 C17 C19 110.0(3) . .
C20 C17 C19 107.2(2) . .
C16 C17 C19 109.5(2) . .
C17 C18 H18A 109.5 . .
C17 C18 H18B 109.5 . .
H18A C18 H18B 109.5 . .
C17 C18 H18C 109.5 . .
H18A C18 H18C 109.5 . .
H18B C18 H18C 109.5 . .
C17 C19 H19A 109.5 . .
C17 C19 H19B 109.5 . .
H19A C19 H19B 109.5 . .
C17 C19 H19C 109.5 . .
H19A C19 H19C 109.5 . .
H19B C19 H19C 109.5 . .
C17 C20 H20A 109.5 . .
C17 C20 H20B 109.5 . .
H20A C20 H20B 109.5 . .
C17 C20 H20C 109.5 . .
H20A C20 H20C 109.5 . .
H20B C20 H20C 109.5 . .
C22 C21 C29 118.59(17) . .
C22 C21 W1 104.31(13) . .
C29 C21 W1 137.09(15) . .
O3 C22 C21 127.14(19) . .
O3 C22 C23 116.22(18) . .
C21 C22 C23 116.64(16) . .
C24 C23 C28 120.95(19) . .
C24 C23 C22 118.55(19) . .
C28 C23 C22 119.07(19) . .
C25 C24 C23 119.1(2) . .
C25 C24 C2 120.1(2) . .
C23 C24 C2 120.74(18) . .
C26 C25 C24 119.9(2) . .
C26 C25 H25A 120.0 . .
C24 C25 H25A 120.0 . .
C25 C26 C27 120.9(2) . .
C25 C26 H26A 119.6 . .
C27 C26 H26A 119.6 . .
C26 C27 C28 120.3(2) . .
C26 C27 H27A 119.8 . .
C28 C27 H27A 119.8 . .
C27 C28 C23 118.7(2) . .
C27 C28 C12 120.8(2) . .
C23 C28 C12 120.45(18) . .
C31 C29 C21 112.19(18) . .
C31 C29 C30 108.5(2) . .
C21 C29 C30 108.77(19) . .
C31 C29 C32 108.3(2) . .
C21 C29 C32 108.91(19) . .
C30 C29 C32 110.1(2) . .
C29 C30 H30A 109.5 . .
C29 C30 H30B 109.5 . .
H30A C30 H30B 109.5 . .
C29 C30 H30C 109.5 . .
H30A C30 H30C 109.5 . .
H30B C30 H30C 109.5 . .
C29 C31 H31A 109.5 . .
C29 C31 H31B 109.5 . .
H31A C31 H31B 109.5 . .
C29 C31 H31C 109.5 . .
H31A C31 H31C 109.5 . .
H31B C31 H31C 109.5 . .
C29 C32 H32A 109.5 . .
C29 C32 H32B 109.5 . .
H32A C32 H32B 109.5 . .
C29 C32 H32C 109.5 . .
H32A C32 H32C 109.5 . .
H32B C32 H32C 109.5 . .
C34 C33 O5 104.9(3) . .
C34 C33 H33A 110.8 . .
O5 C33 H33A 110.8 . .
C34 C33 H33B 110.8 . .
O5 C33 H33B 110.8 . .
H33A C33 H33B 108.8 . .
C33 C34 C35 99.6(4) . .
C33 C34 H34A 111.8 . .
C35 C34 H34A 111.8 . .
C33 C34 H34B 111.8 . .
C35 C34 H34B 111.8 . .
H34A C34 H34B 109.6 . .
C36 C35 C34 100.8(4) . .
C36 C35 H35A 111.6 . .
C34 C35 H35A 111.6 . .
C36 C35 H35B 111.6 . .
C34 C35 H35B 111.6 . .
H35A C35 H35B 109.4 . .
O5 C36 C35 105.3(4) . .
O5 C36 H36A 110.7 . .
C35 C36 H36A 110.7 . .
O5 C36 H36B 110.7 . .
C35 C36 H36B 110.7 . .
H36A C36 H36B 108.8 . .
O5 C33' C34' 105.2(6) . .
O5 C33' H33C 110.7 . .
C34' C33' H33C 110.7 . .
O5 C33' H33D 110.7 . .
C34' C33' H33D 110.7 . .
H33C C33' H33D 108.8 . .
C35' C34' C33' 110.6(7) . .
C35' C34' H34C 109.5 . .
C33' C34' H34C 109.5 . .
C35' C34' H34D 109.5 . .
C33' C34' H34D 109.5 . .
H34C C34' H34D 108.1 . .
C34' C35' C36' 109.5(6) . .
C34' C35' H35C 109.8 . .
C36' C35' H35C 109.8 . .
C34' C35' H35D 109.8 . .
C36' C35' H35D 109.8 . .
H35C C35' H35D 108.2 . .
O5 C36' C35' 104.8(4) . .
O5 C36' H36C 110.8 . .
C35' C36' H36C 110.8 . .
O5 C36' H36D 110.8 . .
C35' C36' H36D 110.8 . .
H36C C36' H36D 108.9 . .
C38 C37 C39 120.0(6) . 2_775
C38 C37 H37A 120.0 . .
C39 C37 H37A 120.0 2_775 .
C37 C38 C39 119.0(6) . .
C37 C38 H38A 120.5 . .
C39 C38 H38A 120.5 . .
C38 C39 C37 121.0(6) . 2_775
C38 C39 H39A 119.5 . .
C37 C39 H39A 119.5 2_775 .
C39' C37' C38' 119.5(8) 2_775 .
C39' C37' H37B 120.2 2_775 .
C38' C37' H37B 120.2 . .
C39' C38' C37' 122.0(8) . .
C39' C38' H38B 119.0 . .
C37' C38' H38B 119.0 . .
C37' C39' C38' 118.4(8) 2_775 .
C37' C39' H39B 120.8 2_775 .
C38' C39' H39B 120.8 . .
C41 C40 C45 120.0 . .
C41 C40 H40A 120.0 . .
C45 C40 H40A 120.0 . .
C40 C41 C42 120.0 . .
C40 C41 H41A 120.0 . .
C42 C41 H41A 120.0 . .
C43 C42 C41 120.0 . .
C43 C42 H42A 120.0 . .
C41 C42 H42A 120.0 . .
C42 C43 C44 120.0 . .
C42 C43 H43A 120.0 . .
C44 C43 H43A 120.0 . .
C45 C44 C43 120.0 . .
C45 C44 H44A 120.0 . .
C43 C44 H44A 120.0 . .
C44 C45 C40 120.0 . .
C44 C45 H45A 120.0 . .
C40 C45 H45A 120.0 . .

loop_
_geom_bond_atom_site_label_1
_geom_bond_atom_site_label_2
_geom_bond_distance
_geom_bond_site_symmetry_2
W1 O4 1.6948(15) .
W1 O1 1.9454(15) .
W1 C21 1.9503(19) .
W1 O2 1.9510(15) .
W1 O5 2.2689(15) .
O1 C1 1.363(3) .
O2 C11 1.354(3) .
O3 C22 1.219(3) .
O5 C36 1.455(5) .
O5 C33' 1.457(7) .
O5 C33 1.484(5) .
O5 C36' 1.486(6) .
C1 C6 1.406(3) .
C1 C2 1.410(3) .
C2 C3 1.391(3) .
C2 C24 1.489(3) .
C3 C4 1.380(4) .
C3 H3A 0.9500 .
C4 C5 1.388(4) .
C4 H4A 0.9500 .
C5 C6 1.398(3) .
C5 H5A 0.9500 .
C6 C7 1.537(3) .
C7 C10 1.532(4) .
C7 C8 1.533(4) .
C7 C9 1.538(4) .
C8 H8A 0.9800 .
C8 H8B 0.9800 .
C8 H8C 0.9800 .
C9 H9A 0.9800 .
C9 H9B 0.9800 .
C9 H9C 0.9800 .
C10 H10A 0.9800 .
C10 H10B 0.9800 .
C10 H10C 0.9800 .
C11 C12 1.408(3) .
C11 C16 1.415(3) .
C12 C13 1.396(3) .
C12 C28 1.491(3) .
C13 C14 1.384(4) .
C13 H13A 0.9500 .
C14 C15 1.383(4) .
C14 H14A 0.9500 .
C15 C16 1.400(3) .
C15 H15A 0.9500 .
C16 C17 1.538(3) .
C17 C18 1.531(4) .
C17 C20 1.532(4) .
C17 C19 1.541(4) .
C18 H18A 0.9800 .
C18 H18B 0.9800 .
C18 H18C 0.9800 .
C19 H19A 0.9800 .
C19 H19B 0.9800 .
C19 H19C 0.9800 .
C20 H20A 0.9800 .
C20 H20B 0.9800 .
C20 H20C 0.9800 .
C21 C22 1.466(3) .
C21 C29 1.532(3) .
C22 C23 1.531(3) .
C23 C24 1.399(3) .
C23 C28 1.406(3) .
C24 C25 1.395(3) .
C25 C26 1.386(3) .
C25 H25A 0.9500 .
C26 C27 1.388(3) .
C26 H26A 0.9500 .
C27 C28 1.392(3) .
C27 H27A 0.9500 .
C29 C31 1.531(3) .
C29 C30 1.539(4) .
C29 C32 1.543(3) .
C30 H30A 0.9800 .
C30 H30B 0.9800 .
C30 H30C 0.9800 .
C31 H31A 0.9800 .
C31 H31B 0.9800 .
C31 H31C 0.9800 .
C32 H32A 0.9800 .
C32 H32B 0.9800 .
C32 H32C 0.9800 .
C33 C34 1.482(7) .
C33 H33A 0.9900 .
C33 H33B 0.9900 .
C34 C35 1.649(9) .
C34 H34A 0.9900 .
C34 H34B 0.9900 .
C35 C36 1.507(7) .
C35 H35A 0.9900 .
C35 H35B 0.9900 .
C36 H36A 0.9900 .
C36 H36B 0.9900 .
C33' C34' 1.501(12) .
C33' H33C 0.9900 .
C33' H33D 0.9900 .
C34' C35' 1.360(12) .
C34' H34C 0.9900 .
C34' H34D 0.9900 .
C35' C36' 1.504(8) .
C35' H35C 0.9900 .
C35' H35D 0.9900 .
C36' H36C 0.9900 .
C36' H36D 0.9900 .
C37 C38 1.360(9) .
C37 C39 1.396(9) 2_775
C37 H37A 0.9500 .
C38 C39 1.390(9) .
C38 H38A 0.9500 .
C39 C37 1.396(9) 2_775
C39 H39A 0.9500 .
C37' C39' 1.369(12) 2_775
C37' C38' 1.373(12) .
C37' H37B 0.9500 .
C38' C39' 1.373(13) .
C38' H38B 0.9500 .
C39' C37' 1.369(12) 2_775
C39' H39B 0.9500 .
C40 C41 1.3900 .
C40 C45 1.3900 .
C40 H40A 0.9500 .
C41 C42 1.3900 .
C41 H41A 0.9500 .
C42 C43 1.3900 .
C42 H42A 0.9500 .
C43 C44 1.3900 .
C43 H43A 0.9500 .
C44 C45 1.3900 .
C44 H44A 0.9500 .
C45 H45A 0.9500 .
